data_2020294
loop_
_publ_author_name
'Acosta, Lina M.'
'Jurado, Jorge'
'Palma, Alirio'
'Cobo, Justo'
'Glidewell, Christopher'

_publ_section_title
;
 Five closely related
 4-chloro-6,11-dihydro-5<i>H</i>-benzo[<i>b</i>]pyrimido[5,4-<i>f</i>]azepines:
 similar molecular structures but different supramolecular assemblies
;
_journal_coeditor_code YF3094
_journal_issue 12
_journal_name_full 'Acta Crystallographica Section C'
_journal_page_first
;
;
_journal_paper_doi 10.1107/S2053229615020811
_journal_volume 71
_journal_year 2015
_chemical_formula_iupac 'C14 H14 Cl N3'
_chemical_formula_moiety 'C14 H14 Cl N3'
_chemical_formula_sum 'C14 H14 Cl N3'
_chemical_formula_weight 259.73
_chemical_name_systematic
(6<i>RS</i>)-4-Chloro-6,11-dimethyl-6,11-dihydro-5<i>H</i>-benzo[<i>b</i>]pyrimido[5,4-<i>f</i>]azepine
_space_group_crystal_system triclinic
_space_group_IT_number 2
_space_group_name_Hall '-P 1'
_space_group_name_H-M_alt 'P -1'
_symmetry_space_group_name_Hall '-P 1'
_symmetry_space_group_name_H-M 'P -1'
_atom_sites_solution_hydrogens geom
_audit_creation_method SHELXL2014
_cell_angle_alpha 92.649(13)
_cell_angle_beta 113.635(9)
_cell_angle_gamma 100.632(12)
_cell_formula_units_Z 2
_cell_length_a 8.6570(5)
_cell_length_b 8.8622(17)
_cell_length_c 9.0321(11)
_cell_measurement_reflns_used 2836
_cell_measurement_temperature 120(2)
_cell_measurement_theta_max 27.494
_cell_measurement_theta_min 2.766
_cell_volume 618.34(16)
_computing_cell_refinement
;
DIRAX/LSQ (Duisenberg <i>et al.</i>,  2000)
;
_computing_data_collection
;
COLLECT (Nonius, 1999)
;
_computing_data_reduction
;
EVALCCD (Duisenberg <i>et al.</i>,  2003)
;
_computing_molecular_graphics
;
PLATON (Spek, 2009)
;
_computing_publication_material
;
SHELXL2014 (Sheldrick, 2015) and PLATON (Spek, 2009)
;
_computing_structure_refinement
;
SHELXL2014 (Sheldrick, 2015)
;
_computing_structure_solution
;
SHELXS97 (Sheldrick, 2008)
;
_diffrn_ambient_temperature 120(2)
_diffrn_detector_area_resol_mean 9.091
_diffrn_measured_fraction_theta_full 0.995
_diffrn_measured_fraction_theta_max 0.994
_diffrn_measurement_device_type 'Bruker Nonius KappaCCD area-detector'
_diffrn_measurement_method '\f and \w'
_diffrn_radiation_monochromator graphite
_diffrn_radiation_source 'Bruker Nonius FR591 rotating anode'
_diffrn_radiation_type MoK\a
_diffrn_radiation_wavelength 0.71073
_diffrn_reflns_av_R_equivalents 0.0809
_diffrn_reflns_limit_h_max 11
_diffrn_reflns_limit_h_min -11
_diffrn_reflns_limit_k_max 11
_diffrn_reflns_limit_k_min -11
_diffrn_reflns_limit_l_max 11
_diffrn_reflns_limit_l_min -11
_diffrn_reflns_number 11681
_diffrn_reflns_theta_full 25.242
_diffrn_reflns_theta_max 27.494
_diffrn_reflns_theta_min 2.766
_diffrn_standards_decay_% 0
_diffrn_standards_interval_count 0
_diffrn_standards_interval_time 0
_diffrn_standards_number 0
_exptl_absorpt_coefficient_mu 0.293
_exptl_absorpt_correction_T_max 0.951
_exptl_absorpt_correction_T_min 0.719
_exptl_absorpt_correction_type multi-scan
_exptl_absorpt_process_details
;
(SADABS; Sheldrick, 2003)
;
_exptl_crystal_colour colourless
_exptl_crystal_density_diffrn 1.395
_exptl_crystal_description block
_exptl_crystal_F_000 272
_exptl_crystal_size_max 0.370
_exptl_crystal_size_mid 0.210
_exptl_crystal_size_min 0.170
_refine_diff_density_max 0.405
_refine_diff_density_min -0.388
_refine_ls_extinction_method none
_refine_ls_goodness_of_fit_ref 1.082
_refine_ls_hydrogen_treatment constr
_refine_ls_matrix_type full
_refine_ls_number_parameters 165
_refine_ls_number_reflns 2835
_refine_ls_number_restraints 0
_refine_ls_restrained_S_all 1.082
_refine_ls_R_factor_all 0.0858
_refine_ls_R_factor_gt 0.0528
_refine_ls_shift/su_max 0.000
_refine_ls_shift/su_mean 0.000
_refine_ls_structure_factor_coef Fsqd
_refine_ls_weighting_details 'w = 1/[\s^2^(Fo^2^)+(0.0422P)^2^+0.6668P] where P=(Fo^2^+2Fc^2^)/3'
_refine_ls_weighting_scheme calc
_refine_ls_wR_factor_gt 0.1163
_refine_ls_wR_factor_ref 0.1362
_reflns_number_gt 2068
_reflns_number_total 2835
_reflns_threshold_expression I>2\s(I)
_cod_data_source_file yf3094sup1.cif
_cod_data_source_block I
_cod_database_code 2020294
_shelx_space_group_comment
;
The symmetry employed for this shelxl refinement is uniquely defined
by the following loop, which should always be used as a source of
symmetry information in preference to the above space-group names.
They are only intended as comments.
;
_shelx_estimated_absorpt_t_min 0.899
_shelx_estimated_absorpt_t_max 0.952
_shelxl_version_number 2.014

loop_
_space_group_symop_operation_xyz
'x, y, z'
'-x, -y, -z'

loop_
_atom_site_type_symbol
_atom_site_label
_atom_site_fract_x
_atom_site_fract_y
_atom_site_fract_z
_atom_site_U_iso_or_equiv
_atom_site_adp_type
_atom_site_calc_flag
_atom_site_occupancy
N N1 0.5727(3) 0.5583(3) 0.3561(3) 0.0253(5) Uani d 1
C C2 0.6825(3) 0.6548(3) 0.4884(3) 0.0264(5) Uani d 1
H H2 0.6647 0.7571 0.4942 0.032 Uiso calc 1
N N3 0.8157(3) 0.6243(3) 0.6148(3) 0.0256(5) Uani d 1
C C4 0.8400(3) 0.4810(3) 0.5945(3) 0.0225(5) Uani d 1
Cl Cl4 1.02073(8) 0.44448(8) 0.75489(8) 0.02865(19) Uani d 1
C C4a 0.7416(3) 0.3672(3) 0.4627(3) 0.0214(5) Uani d 1
C C5 0.8010(3) 0.2187(3) 0.4472(3) 0.0238(5) Uani d 1
H H5A 0.7668 0.1471 0.5152 0.029 Uiso calc 1
H H5B 0.9288 0.2435 0.4922 0.029 Uiso calc 1
C C6 0.7294(3) 0.1339(3) 0.2725(3) 0.0223(5) Uani d 1
H H6 0.7355 0.2127 0.1981 0.027 Uiso calc 1
C C6a 0.5416(3) 0.0566(3) 0.2217(3) 0.0217(5) Uani d 1
C C7 0.4827(3) -0.1037(3) 0.2024(3) 0.0247(5) Uani d 1
H H7 0.5612 -0.1688 0.2123 0.030 Uiso calc 1
C C8 0.3117(3) -0.1704(3) 0.1688(3) 0.0272(6) Uani d 1
H H8 0.2740 -0.2798 0.1551 0.033 Uiso calc 1
C C9 0.1965(3) -0.0765(3) 0.1554(3) 0.0266(5) Uani d 1
H H9 0.0801 -0.1214 0.1346 0.032 Uiso calc 1
C C10 0.2512(3) 0.0832(3) 0.1723(3) 0.0231(5) Uani d 1
H H10 0.1717 0.1473 0.1619 0.028 Uiso calc 1
C C10a 0.4222(3) 0.1502(3) 0.2044(3) 0.0212(5) Uani d 1
N N11 0.4712(3) 0.3151(2) 0.2100(2) 0.0229(4) Uani d 1
C C11a 0.5954(3) 0.4118(3) 0.3444(3) 0.0209(5) Uani d 1
C C61 0.8436(3) 0.0224(3) 0.2668(3) 0.0287(6) Uani d 1
H H61A 0.7960 -0.0349 0.1570 0.043 Uiso calc 1
H H61B 0.8467 -0.0507 0.3457 0.043 Uiso calc 1
H H61C 0.9612 0.0815 0.2942 0.043 Uiso calc 1
C C111 0.3426(3) 0.3854(3) 0.0869(3) 0.0257(5) Uani d 1
H H11A 0.4012 0.4836 0.0685 0.039 Uiso calc 1
H H11B 0.2567 0.4045 0.1262 0.039 Uiso calc 1
H H11C 0.2847 0.3146 -0.0157 0.039 Uiso calc 1

loop_
_atom_site_aniso_label
_atom_site_aniso_U_11
_atom_site_aniso_U_22
_atom_site_aniso_U_33
_atom_site_aniso_U_12
_atom_site_aniso_U_13
_atom_site_aniso_U_23
N1 0.0267(11) 0.0236(11) 0.0265(11) 0.0056(9) 0.0117(9) 0.0058(9)
C2 0.0311(14) 0.0215(13) 0.0294(13) 0.0051(11) 0.0154(11) 0.0048(10)
N3 0.0266(11) 0.0240(11) 0.0248(11) 0.0007(9) 0.0114(9) 0.0021(9)
C4 0.0199(12) 0.0263(13) 0.0213(11) 0.0021(10) 0.0097(10) 0.0052(10)
Cl4 0.0236(3) 0.0309(4) 0.0249(3) 0.0025(2) 0.0049(2) 0.0049(2)
C4a 0.0194(11) 0.0254(13) 0.0214(11) 0.0032(10) 0.0110(9) 0.0050(10)
C5 0.0208(12) 0.0259(13) 0.0246(12) 0.0073(10) 0.0084(10) 0.0051(10)
C6 0.0204(12) 0.0247(13) 0.0245(12) 0.0055(10) 0.0116(10) 0.0051(10)
C6a 0.0240(12) 0.0255(13) 0.0177(11) 0.0065(10) 0.0100(9) 0.0065(9)
C7 0.0262(13) 0.0241(13) 0.0248(12) 0.0065(10) 0.0110(10) 0.0042(10)
C8 0.0301(14) 0.0222(13) 0.0292(13) 0.0035(11) 0.0130(11) 0.0049(10)
C9 0.0223(12) 0.0303(14) 0.0259(13) 0.0016(11) 0.0106(10) 0.0037(11)
C10 0.0223(12) 0.0257(13) 0.0209(11) 0.0057(10) 0.0084(10) 0.0040(10)
C10a 0.0240(12) 0.0215(12) 0.0163(11) 0.0038(10) 0.0074(9) 0.0015(9)
N11 0.0225(10) 0.0217(11) 0.0220(10) 0.0052(9) 0.0064(8) 0.0046(8)
C11a 0.0213(12) 0.0224(12) 0.0206(11) 0.0023(9) 0.0111(9) 0.0044(9)
C61 0.0257(13) 0.0293(14) 0.0328(14) 0.0051(11) 0.0147(11) 0.0011(11)
C111 0.0266(13) 0.0262(13) 0.0225(12) 0.0082(11) 0.0069(10) 0.0077(10)

loop_
_atom_type_symbol
_atom_type_description
_atom_type_scat_dispersion_real
_atom_type_scat_dispersion_imag
_atom_type_scat_source
C C 0.0033 0.0016 'International Tables Vol C Tables 4.2.6.8 and 6.1.1.4'
H H 0.0000 0.0000 'International Tables Vol C Tables 4.2.6.8 and 6.1.1.4'
Cl Cl 0.1484 0.1585 'International Tables Vol C Tables 4.2.6.8 and 6.1.1.4'
N N 0.0061 0.0033 'International Tables Vol C Tables 4.2.6.8 and 6.1.1.4'

loop_
_geom_angle_atom_site_label_1
_geom_angle_atom_site_label_2
_geom_angle_atom_site_label_3
_geom_angle
C2 N1 C11a 117.6(2)
N1 C2 N3 127.4(2)
N1 C2 H2 116.3
N3 C2 H2 116.3
C2 N3 C4 113.3(2)
N3 C4 C4a 127.0(2)
N3 C4 Cl4 113.32(19)
C4a C4 Cl4 119.63(19)
C4 C4a C11a 113.2(2)
C4 C4a C5 120.4(2)
C11a C4a C5 126.1(2)
C4a C5 C6 115.4(2)
C4a C5 H5A 108.4
C6 C5 H5A 108.4
C4a C5 H5B 108.4
C6 C5 H5B 108.4
H5A C5 H5B 107.5
C6a C6 C61 114.3(2)
C6a C6 C5 108.37(19)
C61 C6 C5 109.1(2)
C6a C6 H6 108.3
C61 C6 H6 108.3
C5 C6 H6 108.3
C7 C6a C10a 118.1(2)
C7 C6a C6 123.0(2)
C10a C6a C6 118.7(2)
C8 C7 C6a 121.5(2)
C8 C7 H7 119.3
C6a C7 H7 119.3
C9 C8 C7 119.7(2)
C9 C8 H8 120.1
C7 C8 H8 120.1
C8 C9 C10 120.0(2)
C8 C9 H9 120.0
C10 C9 H9 120.0
C9 C10 C10a 120.4(2)
C9 C10 H10 119.8
C10a C10 H10 119.8
C10 C10a C6a 120.3(2)
C10 C10a N11 118.7(2)
C6a C10a N11 120.9(2)
C11a N11 C10a 123.9(2)
C11a N11 C111 117.3(2)
C10a N11 C111 115.6(2)
N1 C11a N11 114.7(2)
N1 C11a C4a 121.1(2)
N11 C11a C4a 124.2(2)
C6 C61 H61A 109.5
C6 C61 H61B 109.5
H61A C61 H61B 109.5
C6 C61 H61C 109.5
H61A C61 H61C 109.5
H61B C61 H61C 109.5
N11 C111 H11A 109.5
N11 C111 H11B 109.5
H11A C111 H11B 109.5
N11 C111 H11C 109.5
H11A C111 H11C 109.5
H11B C111 H11C 109.5

loop_
_geom_bond_atom_site_label_1
_geom_bond_atom_site_label_2
_geom_bond_distance
N1 C2 1.325(3)
N1 C11a 1.354(3)
C2 N3 1.340(3)
C2 H2 0.9500
N3 C4 1.341(3)
C4 C4a 1.385(4)
C4 Cl4 1.750(3)
C4a C11a 1.428(3)
C4a C5 1.518(3)
C5 C6 1.540(3)
C5 H5A 0.9900
C5 H5B 0.9900
C6 C6a 1.512(3)
C6 C61 1.534(3)
C6 H6 1.0000
C6a C7 1.396(4)
C6a C10a 1.407(3)
C7 C8 1.390(4)
C7 H7 0.9500
C8 C9 1.386(4)
C8 H8 0.9500
C9 C10 1.387(4)
C9 H9 0.9500
C10 C10a 1.394(3)
C10 H10 0.9500
C10a N11 1.437(3)
N11 C11a 1.372(3)
N11 C111 1.480(3)
C61 H61A 0.9800
C61 H61B 0.9800
C61 H61C 0.9800
C111 H11A 0.9800
C111 H11B 0.9800
C111 H11C 0.9800

loop_
_geom_torsion_atom_site_label_1
_geom_torsion_atom_site_label_2
_geom_torsion_atom_site_label_3
_geom_torsion_atom_site_label_4
_geom_torsion
C11a N1 C2 N3 -0.2(4)
N1 C2 N3 C4 3.8(4)
C2 N3 C4 C4a -1.6(4)
C2 N3 C4 Cl4 176.89(18)
N3 C4 C4a C11a -3.6(4)
Cl4 C4 C4a C11a 178.01(17)
N3 C4 C4a C5 171.3(2)
Cl4 C4 C4a C5 -7.1(3)
C4 C4a C5 C6 -156.0(2)
C11a C4a C5 C6 18.3(3)
C4a C5 C6 C6a -74.1(3)
C4a C5 C6 C61 160.9(2)
C61 C6 C6a C7 12.0(3)
C5 C6 C6a C7 -109.9(3)
C61 C6 C6a C10a -172.7(2)
C5 C6 C6a C10a 65.4(3)
C10a C6a C7 C8 -0.8(4)
C6 C6a C7 C8 174.6(2)
C6a C7 C8 C9 -0.5(4)
C7 C8 C9 C10 1.3(4)
C8 C9 C10 C10a -0.7(4)
C9 C10 C10a C6a -0.7(4)
C9 C10 C10a N11 175.8(2)
C7 C6a C10a C10 1.4(3)
C6 C6a C10a C10 -174.2(2)
C7 C6a C10a N11 -175.0(2)
C6 C6a C10a N11 9.4(3)
C10 C10a N11 C11a 120.1(3)
C6a C10a N11 C11a -63.5(3)
C10 C10a N11 C111 -39.1(3)
C6a C10a N11 C111 137.3(2)
C2 N1 C11a N11 176.0(2)
C2 N1 C11a C4a -5.7(3)
C10a N11 C11a N1 -151.8(2)
C111 N11 C11a N1 7.1(3)
C10a N11 C11a C4a 29.9(4)
C111 N11 C11a C4a -171.2(2)
C4 C4a C11a N1 7.3(3)
C5 C4a C11a N1 -167.3(2)
C4 C4a C11a N11 -174.6(2)
C5 C4a C11a N11 10.9(4)

_cod_database_fobs_code 2020294
